data_4108621
loop_
_publ_author_name
'Jennifer Scott'
'Hongjun Fan'
'Benjamin F. Wicker'
'Alison R. Fout'
'Mu-Hyun Baik'
'Daniel J. Mindiola'

_publ_section_title
;
 Lewis Acid Stabilized Methylidene and Oxoscandium Complexes
;
_journal_name_full 'Journal of the American Chemical Society'
_journal_page_first 14438
_journal_page_last 14439
_journal_paper_doi 10.1021/ja806635x
_journal_volume 130
_journal_year 2008
_chemical_formula_sum 'C39 H74 Al2 N P2 Sc'
_chemical_formula_weight 717.85
_chemical_name_systematic
; 
 ? 
;
_space_group_IT_number 14
_symmetry_cell_setting monoclinic
_symmetry_space_group_name_Hall '-P 2ybc'
_symmetry_space_group_name_H-M 'P 1 21/c 1'
_atom_sites_solution_hydrogens geom
_atom_sites_solution_primary direct
_atom_sites_solution_secondary difmap
_audit_creation_method SHELXL-97
_cell_angle_alpha 90.00
_cell_angle_beta 103.3170(10)
_cell_angle_gamma 90.00
_cell_formula_units_Z 4
_cell_length_a 14.7065(5)
_cell_length_b 20.5075(7)
_cell_length_c 14.8336(5)
_cell_measurement_reflns_used 9880
_cell_measurement_temperature 150(2)
_cell_measurement_theta_max 26.37
_cell_measurement_theta_min 2.43
_cell_volume 4353.4(3)
_computing_cell_refinement 'APEX II v.2.2 (Bruker, 2007)'
_computing_data_collection 'APEX II v.2.2 (Bruker, 2007)'
_computing_data_reduction 'APEX II v.2.2 (Bruker, 2007)'
_computing_molecular_graphics 'SHELXTL (Bruker, 2003)'
_computing_publication_material 'SHELXTL (Bruker, 2003)'
_computing_structure_refinement 'SHELXL-97 (Sheldrick, 2008)'
_computing_structure_solution 'SHELXS-97 (Sheldrick, 2008)'
_diffrn_ambient_temperature 150(2)
_diffrn_detector 'CCD area detector'
_diffrn_detector_area_resol_mean 83.33
_diffrn_detector_type 'Bruker SMART APEXII'
_diffrn_measured_fraction_theta_full 0.998
_diffrn_measured_fraction_theta_max 0.998
_diffrn_measurement_details '0.30 degree frames measured for 20 seconds each'
_diffrn_measurement_device 'APEX II Kappa Duo'
_diffrn_measurement_device_type Kappa
_diffrn_measurement_method 'omega and phi scans'
_diffrn_radiation_monochromator graphite
_diffrn_radiation_source 'fine-focus sealed tube'
_diffrn_radiation_type MoK\a
_diffrn_radiation_wavelength 0.71073
_diffrn_reflns_av_R_equivalents 0.0366
_diffrn_reflns_av_sigmaI/netI 0.0209
_diffrn_reflns_limit_h_max 17
_diffrn_reflns_limit_h_min -18
_diffrn_reflns_limit_k_max 19
_diffrn_reflns_limit_k_min -25
_diffrn_reflns_limit_l_max 17
_diffrn_reflns_limit_l_min -18
_diffrn_reflns_number 66848
_diffrn_reflns_theta_full 26.39
_diffrn_reflns_theta_max 26.39
_diffrn_reflns_theta_min 1.42
_exptl_absorpt_coefficient_mu 0.308
_exptl_absorpt_correction_T_max 0.9758
_exptl_absorpt_correction_T_min 0.9466
_exptl_absorpt_correction_type multi-scan
_exptl_absorpt_process_details 'SADABS, R. Blessing; 1995'
_exptl_crystal_colour orange
_exptl_crystal_density_diffrn 1.095
_exptl_crystal_description block
_exptl_crystal_F_000 1568
_exptl_crystal_size_max 0.18
_exptl_crystal_size_mid 0.14
_exptl_crystal_size_min 0.08
_refine_diff_density_max 0.351
_refine_diff_density_min -0.266
_refine_diff_density_rms 0.045
_refine_ls_extinction_method none
_refine_ls_goodness_of_fit_ref 1.036
_refine_ls_hydrogen_treatment mixed
_refine_ls_matrix_type full
_refine_ls_number_parameters 454
_refine_ls_number_reflns 8923
_refine_ls_number_restraints 0
_refine_ls_restrained_S_all 1.036
_refine_ls_R_factor_all 0.0409
_refine_ls_R_factor_gt 0.0322
_refine_ls_shift/su_max 0.001
_refine_ls_shift/su_mean 0.000
_refine_ls_structure_factor_coef Fsqd
_refine_ls_weighting_details 'calc w=1/[\s^2^(Fo^2^)+(0.0500P)^2^+1.7451P] where P=(Fo^2^+2Fc^2^)/3'
_refine_ls_weighting_scheme calc
_refine_ls_wR_factor_gt 0.0900
_refine_ls_wR_factor_ref 0.0946
_reflns_number_gt 7444
_reflns_number_total 8923
_reflns_threshold_expression >2sigma(I)
_cod_data_source_file ja806635x_si_003.cif
_cod_data_source_block 08038
_cod_database_code 4108621

loop_
_symmetry_equiv_pos_as_xyz
'x, y, z'
'-x, y+1/2, -z+1/2'
'-x, -y, -z'
'x, -y-1/2, z-1/2'

loop_
_atom_site_label
_atom_site_type_symbol
_atom_site_fract_x
_atom_site_fract_y
_atom_site_fract_z
_atom_site_U_iso_or_equiv
_atom_site_adp_type
_atom_site_occupancy
_atom_site_symmetry_multiplicity
_atom_site_calc_flag
_atom_site_refinement_flags
Sc1 Sc 0.77429(2) 0.064234(13) 0.137869(19) 0.02094(8) Uani 1 1 d .
P1 P 0.78554(3) 0.142012(18) -0.01184(3) 0.02219(10) Uani 1 1 d .
P2 P 0.76047(3) -0.064765(18) 0.19474(3) 0.02041(9) Uani 1 1 d .
N1 N 0.75038(9) 0.00349(6) 0.01632(8) 0.0206(3) Uani 1 1 d .
Al1 Al 0.92949(3) 0.12284(2) 0.27257(3) 0.02737(12) Uani 1 1 d .
Al2 Al 0.65529(3) 0.12763(2) 0.24576(3) 0.02756(12) Uani 1 1 d .
C1 C 0.89390(11) 0.14113(8) -0.05689(12) 0.0280(3) Uani 1 1 d .
H1A H 0.9454 0.1601 -0.0079 0.034 Uiso 1 1 calc R
C1S C 0.80159(19) 0.03597(15) -0.37365(18) 0.0706(7) Uani 1 1 d .
H1SA H 0.8516 0.0584 -0.3295 0.106 Uiso 1 1 calc R
H1SB H 0.7463 0.0641 -0.3889 0.106 Uiso 1 1 calc R
H1SC H 0.8226 0.0260 -0.4302 0.106 Uiso 1 1 calc R
C2 C 0.92251(12) 0.07138(8) -0.07606(13) 0.0322(4) Uani 1 1 d .
H2A H 0.9854 0.0719 -0.0879 0.048 Uiso 1 1 calc R
H2B H 0.8782 0.0539 -0.1304 0.048 Uiso 1 1 calc R
H2C H 0.9222 0.0438 -0.0222 0.048 Uiso 1 1 calc R
C2S C 0.77728(18) -0.02669(15) -0.33098(17) 0.0658(7) Uani 1 1 d .
H2SA H 0.8339 -0.0543 -0.3148 0.079 Uiso 1 1 calc R
H2SB H 0.7583 -0.0162 -0.2728 0.079 Uiso 1 1 calc R
C3 C 0.88651(14) 0.18147(9) -0.14492(14) 0.0407(4) Uani 1 1 d .
H3A H 0.9449 0.1779 -0.1657 0.061 Uiso 1 1 calc R
H3B H 0.8752 0.2273 -0.1320 0.061 Uiso 1 1 calc R
H3C H 0.8347 0.1651 -0.1935 0.061 Uiso 1 1 calc R
C3S C 0.70025(18) -0.06496(13) -0.39289(16) 0.0592(6) Uani 1 1 d .
H3SA H 0.7196 -0.0759 -0.4508 0.071 Uiso 1 1 calc R
H3SB H 0.6439 -0.0371 -0.4097 0.071 Uiso 1 1 calc R
C4 C 0.74281(12) 0.22722(7) -0.02871(12) 0.0281(3) Uani 1 1 d .
H4A H 0.7359 0.2389 -0.0954 0.034 Uiso 1 1 calc R
C4S C 0.6745(2) -0.12824(13) -0.34939(18) 0.0650(7) Uani 1 1 d .
H4SA H 0.7304 -0.1566 -0.3337 0.078 Uiso 1 1 calc R
H4SB H 0.6562 -0.1175 -0.2909 0.078 Uiso 1 1 calc R
C5 C 0.64768(13) 0.23455(9) -0.00512(13) 0.0362(4) Uani 1 1 d .
H5A H 0.6258 0.2796 -0.0169 0.054 Uiso 1 1 calc R
H5B H 0.6533 0.2240 0.0604 0.054 Uiso 1 1 calc R
H5C H 0.6029 0.2048 -0.0437 0.054 Uiso 1 1 calc R
C5S C 0.59513(18) -0.16587(13) -0.4121(2) 0.0673(7) Uani 1 1 d .
H5SA H 0.5702 -0.1980 -0.3742 0.081 Uiso 1 1 calc R
H5SB H 0.5441 -0.1350 -0.4385 0.081 Uiso 1 1 calc R
C6 C 0.81471(14) 0.27355(8) 0.03005(14) 0.0398(4) Uani 1 1 d .
H6A H 0.7932 0.3187 0.0185 0.060 Uiso 1 1 calc R
H6B H 0.8750 0.2683 0.0133 0.060 Uiso 1 1 calc R
H6C H 0.8218 0.2633 0.0958 0.060 Uiso 1 1 calc R
C6S C 0.62278(19) -0.20095(13) -0.48969(18) 0.0672(7) Uani 1 1 d .
H6SA H 0.5685 -0.2240 -0.5267 0.101 Uiso 1 1 calc R
H6SB H 0.6722 -0.2325 -0.4644 0.101 Uiso 1 1 calc R
H6SC H 0.6458 -0.1695 -0.5289 0.101 Uiso 1 1 calc R
C7 C 0.70360(10) 0.09264(7) -0.09474(10) 0.0224(3) Uani 1 1 d .
C8 C 0.65108(11) 0.11539(8) -0.17995(11) 0.0267(3) Uani 1 1 d .
H8A H 0.6567 0.1598 -0.1960 0.032 Uiso 1 1 calc R
C9 C 0.59113(11) 0.07518(8) -0.24163(11) 0.0288(4) Uani 1 1 d .
C10 C 0.53879(13) 0.09941(10) -0.33591(12) 0.0389(4) Uani 1 1 d .
H10A H 0.4792 0.0762 -0.3547 0.058 Uiso 1 1 calc R
H10B H 0.5764 0.0915 -0.3814 0.058 Uiso 1 1 calc R
H10C H 0.5269 0.1463 -0.3326 0.058 Uiso 1 1 calc R
C11 C 0.58205(11) 0.01071(8) -0.21433(11) 0.0286(3) Uani 1 1 d .
H11A H 0.5400 -0.0176 -0.2544 0.034 Uiso 1 1 calc R
C12 C 0.63278(11) -0.01292(8) -0.13049(11) 0.0253(3) Uani 1 1 d .
H12A H 0.6242 -0.0569 -0.1139 0.030 Uiso 1 1 calc R
C13 C 0.69677(10) 0.02665(7) -0.06919(10) 0.0212(3) Uani 1 1 d .
C14 C 0.78507(10) -0.06085(7) 0.01646(10) 0.0207(3) Uani 1 1 d .
C15 C 0.81104(11) -0.08771(8) -0.06126(11) 0.0250(3) Uani 1 1 d .
H15A H 0.8061 -0.0618 -0.1153 0.030 Uiso 1 1 calc R
C16 C 0.84355(11) -0.15083(8) -0.06075(11) 0.0278(3) Uani 1 1 d .
H16A H 0.8591 -0.1677 -0.1149 0.033 Uiso 1 1 calc R
C17 C 0.85422(11) -0.19052(8) 0.01751(11) 0.0266(3) Uani 1 1 d .
C18 C 0.88808(14) -0.25986(8) 0.01537(13) 0.0365(4) Uani 1 1 d .
H18A H 0.8796 -0.2831 0.0706 0.055 Uiso 1 1 calc R
H18B H 0.9545 -0.2598 0.0144 0.055 Uiso 1 1 calc R
H18C H 0.8522 -0.2818 -0.0402 0.055 Uiso 1 1 calc R
C19 C 0.83234(11) -0.16375(7) 0.09585(11) 0.0243(3) Uani 1 1 d .
H19A H 0.8411 -0.1893 0.1506 0.029 Uiso 1 1 calc R
C20 C 0.79758(10) -0.10000(7) 0.09645(10) 0.0209(3) Uani 1 1 d .
C21 C 0.64165(11) -0.10046(8) 0.18630(11) 0.0278(3) Uani 1 1 d .
H21A H 0.6088 -0.0721 0.2236 0.033 Uiso 1 1 calc R
C22 C 0.58368(12) -0.09957(9) 0.08599(12) 0.0357(4) Uani 1 1 d .
H22A H 0.5180 -0.1083 0.0853 0.054 Uiso 1 1 calc R
H22B H 0.6070 -0.1332 0.0501 0.054 Uiso 1 1 calc R
H22C H 0.5891 -0.0567 0.0585 0.054 Uiso 1 1 calc R
C23 C 0.64153(14) -0.16997(9) 0.22391(14) 0.0389(4) Uani 1 1 d .
H23A H 0.5771 -0.1858 0.2135 0.058 Uiso 1 1 calc R
H23B H 0.6702 -0.1701 0.2905 0.058 Uiso 1 1 calc R
H23C H 0.6773 -0.1985 0.1918 0.058 Uiso 1 1 calc R
C24 C 0.83417(11) -0.10282(8) 0.29969(10) 0.0259(3) Uani 1 1 d .
H24A H 0.8226 -0.1509 0.2959 0.031 Uiso 1 1 calc R
C25 C 0.80317(13) -0.07684(9) 0.38481(11) 0.0327(4) Uani 1 1 d .
H25A H 0.8399 -0.0979 0.4407 0.049 Uiso 1 1 calc R
H25B H 0.7368 -0.0864 0.3787 0.049 Uiso 1 1 calc R
H25C H 0.8130 -0.0296 0.3894 0.049 Uiso 1 1 calc R
C26 C 0.93842(12) -0.09155(9) 0.30956(12) 0.0341(4) Uani 1 1 d .
H26A H 0.9737 -0.1168 0.3622 0.051 Uiso 1 1 calc R
H26B H 0.9525 -0.0451 0.3200 0.051 Uiso 1 1 calc R
H26C H 0.9561 -0.1056 0.2528 0.051 Uiso 1 1 calc R
C27 C 0.94144(12) 0.05014(8) 0.17640(12) 0.0285(3) Uani 1 1 d .
C28 C 0.97058(14) 0.08980(10) 0.40058(12) 0.0399(4) Uani 1 1 d .
H28A H 0.9754 0.1262 0.4442 0.060 Uiso 1 1 calc R
H28B H 1.0317 0.0688 0.4083 0.060 Uiso 1 1 calc R
H28C H 0.9250 0.0581 0.4127 0.060 Uiso 1 1 calc R
C29 C 1.00757(13) 0.19228(9) 0.23580(13) 0.0350(4) Uani 1 1 d .
H29A H 1.0736 0.1798 0.2545 0.053 Uiso 1 1 calc R
H29B H 0.9978 0.2332 0.2663 0.053 Uiso 1 1 calc R
H29C H 0.9899 0.1981 0.1684 0.053 Uiso 1 1 calc R
C30 C 0.79141(12) 0.14693(9) 0.24690(13) 0.0298(4) Uani 1 1 d .
C31 C 0.57566(14) 0.20668(10) 0.23245(14) 0.0441(5) Uani 1 1 d .
H31A H 0.5786 0.2257 0.2937 0.066 Uiso 1 1 calc R
H31B H 0.5109 0.1949 0.2036 0.066 Uiso 1 1 calc R
H31C H 0.5981 0.2386 0.1934 0.066 Uiso 1 1 calc R
C32 C 0.64404(14) 0.07334(9) 0.35297(12) 0.0382(4) Uani 1 1 d .
H32A H 0.5834 0.0814 0.3677 0.057 Uiso 1 1 calc R
H32B H 0.6942 0.0846 0.4066 0.057 Uiso 1 1 calc R
H32C H 0.6490 0.0272 0.3377 0.057 Uiso 1 1 calc R
C33 C 0.60811(13) 0.07810(9) 0.12146(12) 0.0302(4) Uani 1 1 d .
H27A H 0.9535(16) 0.0703(11) 0.1200(17) 0.055(6) Uiso 1 1 d .
H27B H 0.9138(16) 0.0060(11) 0.1601(15) 0.051(6) Uiso 1 1 d .
H30B H 0.7884(17) 0.1868(13) 0.2152(17) 0.064(7) Uiso 1 1 d .
H27C H 1.0043(17) 0.0413(12) 0.2124(16) 0.060(7) Uiso 1 1 d .
H30A H 0.8010(16) 0.1632(12) 0.3103(17) 0.063(7) Uiso 1 1 d .
H33C H 0.6107(18) 0.0303(14) 0.1105(18) 0.075(8) Uiso 1 1 d .
H33B H 0.6095(19) 0.0984(13) 0.061(2) 0.081(8) Uiso 1 1 d .
H33A H 0.5446(19) 0.0866(13) 0.1250(18) 0.075(8) Uiso 1 1 d .

loop_
_atom_site_aniso_label
_atom_site_aniso_U_11
_atom_site_aniso_U_22
_atom_site_aniso_U_33
_atom_site_aniso_U_23
_atom_site_aniso_U_13
_atom_site_aniso_U_12
Sc1 0.02409(16) 0.01902(14) 0.01883(15) -0.00144(10) 0.00315(11) -0.00020(11)
P1 0.0231(2) 0.01920(19) 0.0241(2) 0.00217(15) 0.00512(16) 0.00069(15)
P2 0.0238(2) 0.02001(19) 0.01740(18) -0.00032(14) 0.00482(15) -0.00014(15)
N1 0.0236(6) 0.0201(6) 0.0179(6) 0.0002(5) 0.0042(5) 0.0004(5)
Al1 0.0260(3) 0.0306(3) 0.0244(2) -0.00582(19) 0.00369(19) -0.00323(19)
Al2 0.0269(3) 0.0291(3) 0.0268(3) -0.00439(19) 0.0063(2) 0.0012(2)
C1 0.0250(8) 0.0260(8) 0.0349(9) 0.0027(7) 0.0107(7) -0.0007(6)
C1S 0.0613(16) 0.096(2) 0.0556(15) -0.0028(14) 0.0160(12) -0.0119(15)
C2 0.0319(9) 0.0302(9) 0.0379(10) 0.0024(7) 0.0146(8) 0.0032(7)
C2S 0.0514(14) 0.101(2) 0.0456(13) 0.0033(13) 0.0132(11) 0.0051(13)
C3 0.0420(11) 0.0385(10) 0.0481(11) 0.0144(8) 0.0236(9) 0.0047(8)
C3S 0.0577(14) 0.0834(18) 0.0396(12) 0.0045(11) 0.0176(11) 0.0054(12)
C4 0.0328(9) 0.0203(7) 0.0314(9) 0.0041(6) 0.0075(7) 0.0040(6)
C4S 0.0741(17) 0.0713(17) 0.0550(14) 0.0123(12) 0.0257(13) 0.0135(13)
C5 0.0374(10) 0.0306(9) 0.0421(10) 0.0029(8) 0.0126(8) 0.0096(7)
C5S 0.0578(15) 0.0643(16) 0.0856(19) 0.0198(14) 0.0287(14) 0.0129(12)
C6 0.0458(11) 0.0219(8) 0.0490(11) -0.0008(7) 0.0056(9) -0.0014(8)
C6S 0.0618(15) 0.0706(17) 0.0678(16) 0.0180(13) 0.0120(13) 0.0091(13)
C7 0.0226(8) 0.0234(7) 0.0219(7) 0.0010(6) 0.0066(6) 0.0016(6)
C8 0.0288(8) 0.0261(8) 0.0259(8) 0.0050(6) 0.0079(7) 0.0038(6)
C9 0.0265(8) 0.0372(9) 0.0218(8) 0.0035(7) 0.0041(6) 0.0050(7)
C10 0.0399(10) 0.0458(11) 0.0270(9) 0.0061(8) -0.0007(8) 0.0050(8)
C11 0.0261(8) 0.0353(9) 0.0231(8) -0.0026(7) 0.0028(6) -0.0017(7)
C12 0.0266(8) 0.0255(8) 0.0242(8) 0.0004(6) 0.0064(6) -0.0015(6)
C13 0.0215(7) 0.0245(7) 0.0186(7) 0.0005(6) 0.0066(6) 0.0022(6)
C14 0.0194(7) 0.0209(7) 0.0213(7) -0.0018(6) 0.0039(6) -0.0019(6)
C15 0.0291(8) 0.0264(8) 0.0205(7) 0.0005(6) 0.0075(6) 0.0001(6)
C16 0.0308(9) 0.0300(8) 0.0245(8) -0.0056(6) 0.0105(7) 0.0014(7)
C17 0.0268(8) 0.0224(8) 0.0309(8) -0.0037(6) 0.0071(7) 0.0015(6)
C18 0.0461(11) 0.0256(8) 0.0400(10) -0.0036(7) 0.0144(8) 0.0071(8)
C19 0.0266(8) 0.0217(7) 0.0241(8) 0.0013(6) 0.0050(6) 0.0006(6)
C20 0.0215(7) 0.0213(7) 0.0201(7) -0.0019(6) 0.0050(6) -0.0018(6)
C21 0.0280(8) 0.0301(8) 0.0268(8) -0.0040(6) 0.0098(7) -0.0049(7)
C22 0.0290(9) 0.0439(10) 0.0326(9) -0.0045(8) 0.0041(7) -0.0093(8)
C23 0.0419(10) 0.0333(9) 0.0443(11) -0.0010(8) 0.0160(9) -0.0112(8)
C24 0.0330(9) 0.0235(8) 0.0206(7) 0.0030(6) 0.0047(6) 0.0027(6)
C25 0.0438(10) 0.0349(9) 0.0188(8) 0.0023(7) 0.0064(7) 0.0022(8)
C26 0.0336(9) 0.0390(10) 0.0264(9) 0.0028(7) 0.0002(7) 0.0052(8)
C27 0.0285(9) 0.0286(8) 0.0265(8) -0.0020(7) 0.0024(7) -0.0002(7)
C28 0.0462(11) 0.0411(10) 0.0293(9) -0.0048(8) 0.0024(8) -0.0064(9)
C29 0.0329(9) 0.0377(10) 0.0368(10) -0.0090(8) 0.0127(8) -0.0052(8)
C30 0.0287(9) 0.0309(9) 0.0295(9) -0.0074(7) 0.0065(7) -0.0022(7)
C31 0.0457(11) 0.0431(11) 0.0442(11) -0.0057(9) 0.0119(9) 0.0110(9)
C32 0.0414(11) 0.0431(10) 0.0309(9) -0.0014(8) 0.0096(8) 0.0006(8)
C33 0.0299(9) 0.0311(9) 0.0300(9) -0.0030(7) 0.0075(7) 0.0019(7)

loop_
_atom_type_symbol
_atom_type_description
_atom_type_scat_dispersion_real
_atom_type_scat_dispersion_imag
_atom_type_scat_source
C C 0.0033 0.0016 'International Tables Vol C Tables 4.2.6.8 and 6.1.1.4'
H H 0.0000 0.0000 'International Tables Vol C Tables 4.2.6.8 and 6.1.1.4'
N N 0.0061 0.0033 'International Tables Vol C Tables 4.2.6.8 and 6.1.1.4'
P P 0.1023 0.0942 'International Tables Vol C Tables 4.2.6.8 and 6.1.1.4'
Sc Sc 0.2519 0.3716 'International Tables Vol C Tables 4.2.6.8 and 6.1.1.4'
Al Al 0.0645 0.0514 'International Tables Vol C Tables 4.2.6.8 and 6.1.1.4'

loop_
_geom_angle_atom_site_label_1
_geom_angle_atom_site_label_2
_geom_angle_atom_site_label_3
_geom_angle
N1 Sc1 C30 168.17(6)
N1 Sc1 C27 95.17(5)
C30 Sc1 C27 88.92(6)
N1 Sc1 C33 91.00(5)
C30 Sc1 C33 85.93(6)
C27 Sc1 C33 172.27(6)
N1 Sc1 P1 71.94(3)
C30 Sc1 P1 96.96(5)
C27 Sc1 P1 90.75(5)
C33 Sc1 P1 95.58(5)
N1 Sc1 P2 72.32(3)
C30 Sc1 P2 119.03(5)
C27 Sc1 P2 87.48(4)
C33 Sc1 P2 89.98(5)
P1 Sc1 P2 143.900(15)
N1 Sc1 Al1 139.60(4)
C30 Sc1 Al1 43.92(4)
C27 Sc1 Al1 45.08(4)
C33 Sc1 Al1 129.26(4)
P1 Sc1 Al1 97.460(16)
P2 Sc1 Al1 106.385(15)
N1 Sc1 Al2 135.28(4)
C30 Sc1 Al2 43.72(4)
C27 Sc1 Al2 128.90(4)
C33 Sc1 Al2 44.45(4)
P1 Sc1 Al2 109.606(16)
P2 Sc1 Al2 99.243(15)
Al1 Sc1 Al2 85.116(16)
N1 Sc1 H27B 77.9(5)
C30 Sc1 H27B 109.0(6)
C27 Sc1 H27B 24.2(6)
C33 Sc1 H27B 155.7(6)
P1 Sc1 H27B 101.2(5)
P2 Sc1 H27B 66.2(6)
Al1 Sc1 H27B 65.8(6)
Al2 Sc1 H27B 140.0(5)
C7 P1 C4 106.40(7)
C7 P1 C1 103.90(7)
C4 P1 C1 104.58(7)
C7 P1 Sc1 93.95(5)
C4 P1 Sc1 124.74(6)
C1 P1 Sc1 119.71(5)
C20 P2 C24 106.31(7)
C20 P2 C21 103.81(7)
C24 P2 C21 104.36(7)
C20 P2 Sc1 94.46(5)
C24 P2 Sc1 125.64(5)
C21 P2 Sc1 118.75(5)
C13 N1 C14 116.20(12)
C13 N1 Sc1 120.48(9)
C14 N1 Sc1 123.31(9)
C28 Al1 C29 116.26(8)
C28 Al1 C30 109.50(8)
C29 Al1 C30 112.92(8)
C28 Al1 C27 110.78(8)
C29 Al1 C27 100.30(7)
C30 Al1 C27 106.31(7)
C28 Al1 Sc1 122.27(6)
C29 Al1 Sc1 121.17(6)
C30 Al1 Sc1 52.02(5)
C27 Al1 Sc1 54.39(5)
C32 Al2 C31 112.53(9)
C32 Al2 C30 111.51(8)
C31 Al2 C30 113.50(9)
C32 Al2 C33 111.42(8)
C31 Al2 C33 104.02(8)
C30 Al2 C33 103.23(7)
C32 Al2 Sc1 111.10(6)
C31 Al2 Sc1 136.12(7)
C30 Al2 Sc1 51.82(5)
C33 Al2 Sc1 54.47(5)
C3 C1 C2 108.34(14)
C3 C1 P1 113.73(12)
C2 C1 P1 111.62(11)
C3 C1 H1A 107.6
C2 C1 H1A 107.6
P1 C1 H1A 107.6
C2S C1S H1SA 109.5
C2S C1S H1SB 109.5
H1SA C1S H1SB 109.5
C2S C1S H1SC 109.5
H1SA C1S H1SC 109.5
H1SB C1S H1SC 109.5
C1 C2 H2A 109.5
C1 C2 H2B 109.5
H2A C2 H2B 109.5
C1 C2 H2C 109.5
H2A C2 H2C 109.5
H2B C2 H2C 109.5
C3S C2S C1S 113.9(2)
C3S C2S H2SA 108.8
C1S C2S H2SA 108.8
C3S C2S H2SB 108.8
C1S C2S H2SB 108.8
H2SA C2S H2SB 107.7
C1 C3 H3A 109.5
C1 C3 H3B 109.5
H3A C3 H3B 109.5
C1 C3 H3C 109.5
H3A C3 H3C 109.5
H3B C3 H3C 109.5
C2S C3S C4S 114.1(2)
C2S C3S H3SA 108.7
C4S C3S H3SA 108.7
C2S C3S H3SB 108.7
C4S C3S H3SB 108.7
H3SA C3S H3SB 107.6
C5 C4 C6 110.91(15)
C5 C4 P1 111.22(11)
C6 C4 P1 109.82(11)
C5 C4 H4A 108.3
C6 C4 H4A 108.3
P1 C4 H4A 108.3
C5S C4S C3S 113.5(2)
C5S C4S H4SA 108.9
C3S C4S H4SA 108.9
C5S C4S H4SB 108.9
C3S C4S H4SB 108.9
H4SA C4S H4SB 107.7
C4 C5 H5A 109.5
C4 C5 H5B 109.5
H5A C5 H5B 109.5
C4 C5 H5C 109.5
H5A C5 H5C 109.5
H5B C5 H5C 109.5
C6S C5S C4S 114.2(2)
C6S C5S H5SA 108.7
C4S C5S H5SA 108.7
C6S C5S H5SB 108.7
C4S C5S H5SB 108.7
H5SA C5S H5SB 107.6
C4 C6 H6A 109.5
C4 C6 H6B 109.5
H6A C6 H6B 109.5
C4 C6 H6C 109.5
H6A C6 H6C 109.5
H6B C6 H6C 109.5
C5S C6S H6SA 109.5
C5S C6S H6SB 109.5
H6SA C6S H6SB 109.5
C5S C6S H6SC 109.5
H6SA C6S H6SC 109.5
H6SB C6S H6SC 109.5
C8 C7 C13 120.12(14)
C8 C7 P1 124.51(12)
C13 C7 P1 115.36(11)
C9 C8 C7 122.14(15)
C9 C8 H8A 118.9
C7 C8 H8A 118.9
C8 C9 C11 117.38(14)
C8 C9 C10 121.61(16)
C11 C9 C10 120.99(15)
C9 C10 H10A 109.5
C9 C10 H10B 109.5
H10A C10 H10B 109.5
C9 C10 H10C 109.5
H10A C10 H10C 109.5
H10B C10 H10C 109.5
C12 C11 C9 121.62(15)
C12 C11 H11A 119.2
C9 C11 H11A 119.2
C11 C12 C13 121.45(15)
C11 C12 H12A 119.3
C13 C12 H12A 119.3
C12 C13 N1 122.59(13)
C12 C13 C7 117.20(13)
N1 C13 C7 120.17(13)
C15 C14 C20 117.34(13)
C15 C14 N1 121.98(13)
C20 C14 N1 120.65(13)
C16 C15 C14 121.46(14)
C16 C15 H15A 119.3
C14 C15 H15A 119.3
C15 C16 C17 121.59(15)
C15 C16 H16A 119.2
C17 C16 H16A 119.2
C19 C17 C16 117.52(14)
C19 C17 C18 122.09(15)
C16 C17 C18 120.39(15)
C17 C18 H18A 109.5
C17 C18 H18B 109.5
H18A C18 H18B 109.5
C17 C18 H18C 109.5
H18A C18 H18C 109.5
H18B C18 H18C 109.5
C17 C19 C20 121.88(14)
C17 C19 H19A 119.1
C20 C19 H19A 119.1
C19 C20 C14 120.13(14)
C19 C20 P2 123.46(12)
C14 C20 P2 116.32(11)
C23 C21 C22 108.49(14)
C23 C21 P2 114.78(12)
C22 C21 P2 111.20(11)
C23 C21 H21A 107.3
C22 C21 H21A 107.3
P2 C21 H21A 107.3
C21 C22 H22A 109.5
C21 C22 H22B 109.5
H22A C22 H22B 109.5
C21 C22 H22C 109.5
H22A C22 H22C 109.5
H22B C22 H22C 109.5
C21 C23 H23A 109.5
C21 C23 H23B 109.5
H23A C23 H23B 109.5
C21 C23 H23C 109.5
H23A C23 H23C 109.5
H23B C23 H23C 109.5
C26 C24 C25 110.59(14)
C26 C24 P2 113.45(11)
C25 C24 P2 108.57(11)
C26 C24 H24A 108.0
C25 C24 H24A 108.0
P2 C24 H24A 108.0
C24 C25 H25A 109.5
C24 C25 H25B 109.5
H25A C25 H25B 109.5
C24 C25 H25C 109.5
H25A C25 H25C 109.5
H25B C25 H25C 109.5
C24 C26 H26A 109.5
C24 C26 H26B 109.5
H26A C26 H26B 109.5
C24 C26 H26C 109.5
H26A C26 H26C 109.5
H26B C26 H26C 109.5
Al1 C27 Sc1 80.53(6)
Al1 C27 H27A 109.8(13)
Sc1 C27 H27A 97.0(13)
Al1 C27 H27B 135.7(12)
Sc1 C27 H27B 73.5(13)
H27A C27 H27B 108.5(17)
Al1 C27 H27C 88.7(14)
Sc1 C27 H27C 160.3(14)
H27A C27 H27C 102.1(19)
H27B C27 H27C 104.2(18)
Al1 C28 H28A 109.5
Al1 C28 H28B 109.5
H28A C28 H28B 109.5
Al1 C28 H28C 109.5
H28A C28 H28C 109.5
H28B C28 H28C 109.5
Al1 C29 H29A 109.5
Al1 C29 H29B 109.5
H29A C29 H29B 109.5
Al1 C29 H29C 109.5
H29A C29 H29C 109.5
H29B C29 H29C 109.5
Al2 C30 Al1 152.77(11)
Al2 C30 Sc1 84.46(6)
Al1 C30 Sc1 84.06(6)
Al2 C30 H30B 103.5(15)
Al1 C30 H30B 103.5(15)
Sc1 C30 H30B 107.6(15)
Al2 C30 H30A 89.9(14)
Al1 C30 H30A 89.2(14)
Sc1 C30 H30A 152.9(14)
H30B C30 H30A 99.5(19)
Al2 C31 H31A 109.5
Al2 C31 H31B 109.5
H31A C31 H31B 109.5
Al2 C31 H31C 109.5
H31A C31 H31C 109.5
H31B C31 H31C 109.5
Al2 C32 H32A 109.5
Al2 C32 H32B 109.5
H32A C32 H32B 109.5
Al2 C32 H32C 109.5
H32A C32 H32C 109.5
H32B C32 H32C 109.5
Al2 C33 Sc1 81.08(6)
Al2 C33 H33C 127.4(15)
Sc1 C33 H33C 79.9(15)
Al2 C33 H33B 121.7(16)
Sc1 C33 H33B 84.8(16)
H33C C33 H33B 105(2)
Al2 C33 H33A 89.6(16)
Sc1 C33 H33A 170.6(16)
H33C C33 H33A 105(2)
H33B C33 H33A 101(2)

loop_
_geom_bond_atom_site_label_1
_geom_bond_atom_site_label_2
_geom_bond_distance
Sc1 N1 2.1527(12)
Sc1 C30 2.3167(17)
Sc1 C27 2.4095(18)
Sc1 C33 2.4164(18)
Sc1 P1 2.7699(5)
Sc1 P2 2.7983(5)
Sc1 Al1 2.9233(5)
Sc1 Al2 2.9333(6)
Sc1 H27B 2.33(2)
P1 C7 1.8184(16)
P1 C4 1.8543(15)
P1 C1 1.8648(17)
P2 C20 1.8199(15)
P2 C24 1.8520(15)
P2 C21 1.8719(16)
N1 C13 1.4126(19)
N1 C14 1.4146(19)
Al1 C28 1.9751(19)
Al1 C29 1.9831(18)
Al1 C30 2.0387(18)
Al1 C27 2.0985(18)
Al2 C32 1.9790(19)
Al2 C31 1.9830(19)
Al2 C30 2.0369(18)
Al2 C33 2.0794(18)
C1 C3 1.528(2)
C1 C2 1.536(2)
C1 H1A 1.0000
C1S C2S 1.511(4)
C1S H1SA 0.9800
C1S H1SB 0.9800
C1S H1SC 0.9800
C2 H2A 0.9800
C2 H2B 0.9800
C2 H2C 0.9800
C2S C3S 1.505(3)
C2S H2SA 0.9900
C2S H2SB 0.9900
C3 H3A 0.9800
C3 H3B 0.9800
C3 H3C 0.9800
C3S C4S 1.535(3)
C3S H3SA 0.9900
C3S H3SB 0.9900
C4 C5 1.526(2)
C4 C6 1.535(2)
C4 H4A 1.0000
C4S C5S 1.524(4)
C4S H4SA 0.9900
C4S H4SB 0.9900
C5 H5A 0.9800
C5 H5B 0.9800
C5 H5C 0.9800
C5S C6S 1.490(4)
C5S H5SA 0.9900
C5S H5SB 0.9900
C6 H6A 0.9800
C6 H6B 0.9800
C6 H6C 0.9800
C6S H6SA 0.9800
C6S H6SB 0.9800
C6S H6SC 0.9800
C7 C8 1.401(2)
C7 C13 1.415(2)
C8 C9 1.387(2)
C8 H8A 0.9500
C9 C11 1.398(2)
C9 C10 1.516(2)
C10 H10A 0.9800
C10 H10B 0.9800
C10 H10C 0.9800
C11 C12 1.382(2)
C11 H11A 0.9500
C12 C13 1.406(2)
C12 H12A 0.9500
C14 C15 1.408(2)
C14 C20 1.409(2)
C15 C16 1.379(2)
C15 H15A 0.9500
C16 C17 1.397(2)
C16 H16A 0.9500
C17 C19 1.388(2)
C17 C18 1.509(2)
C18 H18A 0.9800
C18 H18B 0.9800
C18 H18C 0.9800
C19 C20 1.405(2)
C19 H19A 0.9500
C21 C23 1.531(2)
C21 C22 1.535(2)
C21 H21A 1.0000
C22 H22A 0.9800
C22 H22B 0.9800
C22 H22C 0.9800
C23 H23A 0.9800
C23 H23B 0.9800
C23 H23C 0.9800
C24 C26 1.524(2)
C24 C25 1.533(2)
C24 H24A 1.0000
C25 H25A 0.9800
C25 H25B 0.9800
C25 H25C 0.9800
C26 H26A 0.9800
C26 H26B 0.9800
C26 H26C 0.9800
C27 H27A 0.99(2)
C27 H27B 1.00(2)
C27 H27C 0.97(2)
C28 H28A 0.9800
C28 H28B 0.9800
C28 H28C 0.9800
C29 H29A 0.9800
C29 H29B 0.9800
C29 H29C 0.9800
C30 H30B 0.94(3)
C30 H30A 0.98(2)
C31 H31A 0.9800
C31 H31B 0.9800
C31 H31C 0.9800
C32 H32A 0.9800
C32 H32B 0.9800
C32 H32C 0.9800
C33 H33C 1.00(3)
C33 H33B 1.00(3)
C33 H33A 0.96(3)

loop_
_geom_torsion_atom_site_label_1
_geom_torsion_atom_site_label_2
_geom_torsion_atom_site_label_3
_geom_torsion_atom_site_label_4
_geom_torsion
N1 Sc1 P1 C7 29.91(6)
C30 Sc1 P1 C7 -145.88(6)
C27 Sc1 P1 C7 125.11(6)
C33 Sc1 P1 C7 -59.32(6)
P2 Sc1 P1 C7 38.35(6)
Al1 Sc1 P1 C7 169.83(5)
Al2 Sc1 P1 C7 -102.72(5)
N1 Sc1 P1 C4 143.00(7)
C30 Sc1 P1 C4 -32.79(8)
C27 Sc1 P1 C4 -121.80(8)
C33 Sc1 P1 C4 53.77(8)
P2 Sc1 P1 C4 151.44(7)
Al1 Sc1 P1 C4 -77.08(7)
Al2 Sc1 P1 C4 10.37(7)
N1 Sc1 P1 C1 -78.54(7)
C30 Sc1 P1 C1 105.66(8)
C27 Sc1 P1 C1 16.65(7)
C33 Sc1 P1 C1 -167.78(8)
P2 Sc1 P1 C1 -70.11(7)
Al1 Sc1 P1 C1 61.37(6)
Al2 Sc1 P1 C1 148.82(6)
N1 Sc1 P2 C20 25.71(6)
C30 Sc1 P2 C20 -157.90(7)
C27 Sc1 P2 C20 -70.53(6)
C33 Sc1 P2 C20 116.77(6)
P1 Sc1 P2 C20 17.29(6)
Al1 Sc1 P2 C20 -111.97(5)
Al2 Sc1 P2 C20 160.44(5)
N1 Sc1 P2 C24 139.44(7)
C30 Sc1 P2 C24 -44.17(8)
C27 Sc1 P2 C24 43.20(8)
C33 Sc1 P2 C24 -129.50(8)
P1 Sc1 P2 C24 131.03(7)
Al1 Sc1 P2 C24 1.76(7)
Al2 Sc1 P2 C24 -85.83(7)
N1 Sc1 P2 C21 -82.71(7)
C30 Sc1 P2 C21 93.68(8)
C27 Sc1 P2 C21 -178.95(7)
C33 Sc1 P2 C21 8.35(7)
P1 Sc1 P2 C21 -91.13(6)
Al1 Sc1 P2 C21 139.61(6)
Al2 Sc1 P2 C21 52.02(6)
C30 Sc1 N1 C13 -18.7(3)
C27 Sc1 N1 C13 -128.61(11)
C33 Sc1 N1 C13 56.05(11)
P1 Sc1 N1 C13 -39.50(10)
P2 Sc1 N1 C13 145.70(11)
Al1 Sc1 N1 C13 -119.58(10)
Al2 Sc1 N1 C13 60.43(12)
C30 Sc1 N1 C14 162.1(2)
C27 Sc1 N1 C14 52.25(12)
C33 Sc1 N1 C14 -123.10(12)
P1 Sc1 N1 C14 141.35(12)
P2 Sc1 N1 C14 -33.44(10)
Al1 Sc1 N1 C14 61.28(13)
Al2 Sc1 N1 C14 -118.72(10)
N1 Sc1 Al1 C28 -106.42(9)
C30 Sc1 Al1 C28 90.45(10)
C27 Sc1 Al1 C28 -93.67(10)
C33 Sc1 Al1 C28 79.24(10)
P1 Sc1 Al1 C28 -177.25(8)
P2 Sc1 Al1 C28 -24.64(8)
Al2 Sc1 Al1 C28 73.58(8)
N1 Sc1 Al1 C29 67.09(9)
C30 Sc1 Al1 C29 -96.04(10)
C27 Sc1 Al1 C29 79.84(9)
C33 Sc1 Al1 C29 -107.25(9)
P1 Sc1 Al1 C29 -3.74(7)
P2 Sc1 Al1 C29 148.87(6)
Al2 Sc1 Al1 C29 -112.91(7)
N1 Sc1 Al1 C30 163.13(9)
C27 Sc1 Al1 C30 175.89(9)
C33 Sc1 Al1 C30 -11.21(9)
P1 Sc1 Al1 C30 92.31(7)
P2 Sc1 Al1 C30 -115.09(7)
Al2 Sc1 Al1 C30 -16.87(7)
N1 Sc1 Al1 C27 -12.75(8)
C30 Sc1 Al1 C27 -175.89(9)
C33 Sc1 Al1 C27 172.90(9)
P1 Sc1 Al1 C27 -83.58(6)
P2 Sc1 Al1 C27 69.03(6)
Al2 Sc1 Al1 C27 167.25(6)
N1 Sc1 Al2 C32 95.60(8)
C30 Sc1 Al2 C32 -101.33(9)
C27 Sc1 Al2 C32 -72.81(9)
C33 Sc1 Al2 C32 101.86(9)
P1 Sc1 Al2 C32 179.41(6)
P2 Sc1 Al2 C32 21.44(6)
Al1 Sc1 Al2 C32 -84.40(6)
N1 Sc1 Al2 C31 -78.00(11)
C30 Sc1 Al2 C31 85.07(12)
C27 Sc1 Al2 C31 113.59(11)
C33 Sc1 Al2 C31 -71.74(11)
P1 Sc1 Al2 C31 5.80(10)
P2 Sc1 Al2 C31 -152.16(9)
Al1 Sc1 Al2 C31 102.00(10)
N1 Sc1 Al2 C30 -163.07(8)
C27 Sc1 Al2 C30 28.52(9)
C33 Sc1 Al2 C30 -156.81(10)
P1 Sc1 Al2 C30 -79.26(7)
P2 Sc1 Al2 C30 122.77(7)
Al1 Sc1 Al2 C30 16.93(7)
N1 Sc1 Al2 C33 -6.26(8)
C30 Sc1 Al2 C33 156.81(10)
C27 Sc1 Al2 C33 -174.67(9)
P1 Sc1 Al2 C33 77.55(7)
P2 Sc1 Al2 C33 -80.42(7)
Al1 Sc1 Al2 C33 173.74(7)
C7 P1 C1 C3 71.72(14)
C4 P1 C1 C3 -39.67(14)
Sc1 P1 C1 C3 174.60(11)
C7 P1 C1 C2 -51.23(13)
C4 P1 C1 C2 -162.62(12)
Sc1 P1 C1 C2 51.65(14)
C1S C2S C3S C4S -179.3(2)
C7 P1 C4 C5 64.00(13)
C1 P1 C4 C5 173.58(12)
Sc1 P1 C4 C5 -42.95(14)
C7 P1 C4 C6 -172.85(12)
C1 P1 C4 C6 -63.27(14)
Sc1 P1 C4 C6 80.20(13)
C2S C3S C4S C5S 178.9(2)
C3S C4S C5S C6S 74.9(3)
C4 P1 C7 C8 28.48(15)
C1 P1 C7 C8 -81.58(14)
Sc1 P1 C7 C8 156.49(13)
C4 P1 C7 C13 -153.19(12)
C1 P1 C7 C13 96.75(12)
Sc1 P1 C7 C13 -25.18(11)
C13 C7 C8 C9 0.2(2)
P1 C7 C8 C9 178.45(13)
C7 C8 C9 C11 2.2(2)
C7 C8 C9 C10 -176.52(16)
C8 C9 C11 C12 -2.0(2)
C10 C9 C11 C12 176.80(16)
C9 C11 C12 C13 -0.8(2)
C11 C12 C13 N1 -179.14(14)
C11 C12 C13 C7 3.2(2)
C14 N1 C13 C12 39.0(2)
Sc1 N1 C13 C12 -140.25(12)
C14 N1 C13 C7 -143.40(14)
Sc1 N1 C13 C7 37.39(18)
C8 C7 C13 C12 -2.9(2)
P1 C7 C13 C12 178.74(11)
C8 C7 C13 N1 179.38(14)
P1 C7 C13 N1 0.97(19)
C13 N1 C14 C15 33.2(2)
Sc1 N1 C14 C15 -147.65(12)
C13 N1 C14 C20 -148.79(14)
Sc1 N1 C14 C20 30.40(19)
C20 C14 C15 C16 2.8(2)
N1 C14 C15 C16 -179.08(14)
C14 C15 C16 C17 -1.5(2)
C15 C16 C17 C19 -1.1(2)
C15 C16 C17 C18 178.74(16)
C16 C17 C19 C20 2.2(2)
C18 C17 C19 C20 -177.61(15)
C17 C19 C20 C14 -0.8(2)
C17 C19 C20 P2 175.67(12)
C15 C14 C20 C19 -1.7(2)
N1 C14 C20 C19 -179.81(13)
C15 C14 C20 P2 -178.41(11)
N1 C14 C20 P2 3.46(19)
C24 P2 C20 C19 31.18(15)
C21 P2 C20 C19 -78.57(14)
Sc1 P2 C20 C19 160.36(12)
C24 P2 C20 C14 -152.20(11)
C21 P2 C20 C14 98.05(12)
Sc1 P2 C20 C14 -23.02(11)
C20 P2 C21 C23 80.07(13)
C24 P2 C21 C23 -31.12(14)
Sc1 P2 C21 C23 -176.86(10)
C20 P2 C21 C22 -43.56(13)
C24 P2 C21 C22 -154.74(12)
Sc1 P2 C21 C22 59.52(13)
C20 P2 C24 C26 58.86(13)
C21 P2 C24 C26 168.23(12)
Sc1 P2 C24 C26 -49.17(14)
C20 P2 C24 C25 -177.77(11)
C21 P2 C24 C25 -68.40(13)
Sc1 P2 C24 C25 74.20(12)
C28 Al1 C27 Sc1 115.50(7)
C29 Al1 C27 Sc1 -121.13(7)
C30 Al1 C27 Sc1 -3.38(8)
N1 Sc1 C27 Al1 171.74(5)
C30 Sc1 C27 Al1 2.85(7)
C33 Sc1 C27 Al1 -45.4(5)
P1 Sc1 C27 Al1 99.80(5)
P2 Sc1 C27 Al1 -116.27(5)
Al2 Sc1 C27 Al1 -16.42(8)
C32 Al2 C30 Al1 35.1(2)
C31 Al2 C30 Al1 163.42(19)
C33 Al2 C30 Al1 -84.6(2)
Sc1 Al2 C30 Al1 -65.42(19)
C32 Al2 C30 Sc1 100.50(8)
C31 Al2 C30 Sc1 -131.15(8)
C33 Al2 C30 Sc1 -19.22(8)
C28 Al1 C30 Al2 -50.7(2)
C29 Al1 C30 Al2 178.02(19)
C27 Al1 C30 Al2 69.0(2)
Sc1 Al1 C30 Al2 65.51(19)
C28 Al1 C30 Sc1 -116.24(7)
C29 Al1 C30 Sc1 112.51(7)
C27 Al1 C30 Sc1 3.48(8)
N1 Sc1 C30 Al2 91.3(3)
C27 Sc1 C30 Al2 -158.18(7)
C33 Sc1 C30 Al2 16.05(7)
P1 Sc1 C30 Al2 111.19(5)
P2 Sc1 C30 Al2 -71.66(6)
Al1 Sc1 C30 Al2 -155.27(10)
N1 Sc1 C30 Al1 -113.4(3)
C27 Sc1 C30 Al1 -2.91(7)
C33 Sc1 C30 Al1 171.32(7)
P1 Sc1 C30 Al1 -93.54(5)
P2 Sc1 C30 Al1 83.61(6)
Al2 Sc1 C30 Al1 155.27(10)
C32 Al2 C33 Sc1 -101.24(8)
C31 Al2 C33 Sc1 137.28(8)
C30 Al2 C33 Sc1 18.54(8)
N1 Sc1 C33 Al2 175.60(6)
C30 Sc1 C33 Al2 -15.83(7)
C27 Sc1 C33 Al2 32.5(5)
P1 Sc1 C33 Al2 -112.44(5)
P2 Sc1 C33 Al2 103.28(5)
Al1 Sc1 C33 Al2 -8.06(8)
